data_7252069
loop_
_publ_author_name
'Cheng, Juan'
'Wang, Yingjie'
'Zhong, Qinglan'
'Zhou, Ziyu'
'Zeng, Hongmei'
'Zou, Guohong'
'Lin, Zhien'

_publ_section_title
;
 Second-harmonic generation responses in low-dimensional metal bromides
 functionalized with l-arginine
;
_journal_issue 19
_journal_name_full CrystEngComm
_journal_page_first 3041
_journal_page_last 3045
_journal_paper_doi 10.1039/D6CE00227G
_journal_volume 28
_journal_year 2026
_chemical_absolute_configuration ad
_chemical_formula_moiety 'C6 H15 Br3 N4 O2 Zn'
_chemical_formula_sum 'C6 H15 Br3 N4 O2 Zn'
_chemical_formula_weight 480.32
_space_group_crystal_system orthorhombic
_space_group_IT_number 19
_space_group_name_Hall 'P 2ac 2ab'
_space_group_name_H-M_alt 'P 21 21 21'
_atom_sites_solution_hydrogens geom
_atom_sites_solution_primary dual
_audit_creation_date 2026-01-14
_audit_creation_method
;
Olex2 1.2
(compiled 2018.05.29 svn.r3508 for OlexSys, GUI svn.r5506)
;
_audit_update_record
;
2026-03-12 deposited with the CCDC.	2026-04-23 downloaded from the CCDC.
;
_cell_angle_alpha 90
_cell_angle_beta 90
_cell_angle_gamma 90
_cell_formula_units_Z 4
_cell_length_a 7.4884(13)
_cell_length_b 7.9533(18)
_cell_length_c 23.224(5)
_cell_measurement_reflns_used 2997
_cell_measurement_temperature 293.15
_cell_measurement_theta_max 25.358
_cell_measurement_theta_min 2.705
_cell_volume 1383.2(5)
_computing_cell_refinement 'SAINT V8.41 (?, 2016)'
_computing_data_reduction 'SAINT V8.41 (?, 2016)'
_computing_molecular_graphics 'Olex2 (Dolomanov et al., 2009)'
_computing_publication_material 'Olex2 (Dolomanov et al., 2009)'
_computing_structure_refinement 'ShelXL (Sheldrick, 2015)'
_computing_structure_solution 'ShelXT (Sheldrick, 2015)'
_diffrn_ambient_temperature 293.15
_diffrn_measured_fraction_theta_full 0.999
_diffrn_measured_fraction_theta_max 0.999
_diffrn_measurement_device_type 'Bruker D8 Venture'
_diffrn_radiation_type MoK\a
_diffrn_radiation_wavelength 0.71073
_diffrn_reflns_av_R_equivalents 0.0795
_diffrn_reflns_av_unetI/netI 0.0676
_diffrn_reflns_Laue_measured_fraction_full 0.999
_diffrn_reflns_Laue_measured_fraction_max 0.999
_diffrn_reflns_limit_h_max 9
_diffrn_reflns_limit_h_min -9
_diffrn_reflns_limit_k_max 10
_diffrn_reflns_limit_k_min -9
_diffrn_reflns_limit_l_max 30
_diffrn_reflns_limit_l_min -29
_diffrn_reflns_number 13856
_diffrn_reflns_point_group_measured_fraction_full 0.999
_diffrn_reflns_point_group_measured_fraction_max 0.999
_diffrn_reflns_theta_full 25.242
_diffrn_reflns_theta_max 27.899
_diffrn_reflns_theta_min 2.707
_exptl_absorpt_coefficient_mu 10.435
_exptl_absorpt_correction_T_max 0.7456
_exptl_absorpt_correction_T_min 0.5126
_exptl_absorpt_correction_type multi-scan
_exptl_absorpt_process_details
'SADABS-2016/2 (Bruker,2016/2) was used for absorption correction. wR2(int) was 0.1176 before and 0.0806 after correction. The Ratio of minimum to maximum transmission is 0.6875. The \l/2 correction factor is Not present.'
_exptl_crystal_colour colourless
_exptl_crystal_colour_primary colourless
_exptl_crystal_density_diffrn 2.307
_exptl_crystal_description plate
_exptl_crystal_F_000 920
_exptl_crystal_size_max 0.141
_exptl_crystal_size_mid 0.141
_exptl_crystal_size_min 0.032
_refine_diff_density_max 0.692
_refine_diff_density_min -0.563
_refine_diff_density_rms 0.139
_refine_ls_abs_structure_details
;
 Flack x determined using 937 quotients [(I+)-(I-)]/[(I+)+(I-)]
 (Parsons, Flack and Wagner, Acta Cryst. B69 (2013) 249-259).
;
_refine_ls_abs_structure_Flack 0.037(17)
_refine_ls_extinction_method none
_refine_ls_goodness_of_fit_ref 1.026
_refine_ls_hydrogen_treatment constr
_refine_ls_matrix_type full
_refine_ls_number_parameters 146
_refine_ls_number_reflns 3305
_refine_ls_number_restraints 0
_refine_ls_restrained_S_all 1.026
_refine_ls_R_factor_all 0.0560
_refine_ls_R_factor_gt 0.0434
_refine_ls_shift/su_max 0.000
_refine_ls_shift/su_mean 0.000
_refine_ls_structure_factor_coef Fsqd
_refine_ls_weighting_details 'w=1/[\s^2^(Fo^2^)+(0.0302P)^2^] where P=(Fo^2^+2Fc^2^)/3'
_refine_ls_weighting_scheme calc
_refine_ls_wR_factor_gt 0.0856
_refine_ls_wR_factor_ref 0.0917
_reflns_Friedel_coverage 0.717
_reflns_Friedel_fraction_full 0.999
_reflns_Friedel_fraction_max 0.999
_reflns_number_gt 2733
_reflns_number_total 3305
_reflns_threshold_expression 'I > 2\s(I)'
_cod_data_source_file d6ce00227g2.cif
_cod_data_source_block mo_cj6_26_3_a
_cod_database_code 7252069
_shelx_shelxl_version_number 2018/3
_shelx_space_group_comment
;
The symmetry employed for this shelxl refinement is uniquely defined
by the following loop, which should always be used as a source of
symmetry information in preference to the above space-group names.
They are only intended as comments.
;
_shelx_estimated_absorpt_t_max 0.731
_shelx_estimated_absorpt_t_min 0.321
_olex2_refinement_description
;
1. Fixed Uiso
 At 1.2 times of:
  All C(H) groups, All C(H,H) groups, All N(H) groups, All N(H,H) groups
 At 1.5 times of:
  All N(H,H,H) groups
2.a Ternary CH refined with riding coordinates:
 C2(H2A)
2.b Secondary CH2 refined with riding coordinates:
 C3(H3C,H3D), C4(H4C,H4D), C5(H5A,H5B)
2.c Aromatic/amide H refined with riding coordinates:
 N2(H2)
2.d X=CH2 refined with riding coordinates:
 N3(H3A,H3B), N4(H4A,H4B)
2.e Idealised Me refined as rotating group:
 N1(H1A,H1B,H1C)
;
_olex2_submission_special_instructions 'No special instructions were received'

loop_
_space_group_symop_operation_xyz
'x, y, z'
'x+1/2, -y+1/2, -z'
'-x, y+1/2, -z+1/2'
'-x+1/2, -y, z+1/2'

loop_
_atom_site_label
_atom_site_type_symbol
_atom_site_fract_x
_atom_site_fract_y
_atom_site_fract_z
_atom_site_U_iso_or_equiv
_atom_site_adp_type
_atom_site_occupancy
_atom_site_site_symmetry_order
_atom_site_calc_flag
_atom_site_refinement_flags_posn
_atom_site_refinement_flags_adp
_atom_site_refinement_flags_occupancy
_atom_site_disorder_assembly
_atom_site_disorder_group
Br1 Br 0.04093(11) 0.62414(11) 0.16019(4) 0.0339(2) Uani 1 1 d . . . . .
Br2 Br -0.06624(11) 0.15089(13) 0.16125(4) 0.0362(2) Uani 1 1 d . . . . .
Br3 Br 0.24914(16) 0.31363(16) 0.04015(4) 0.0504(3) Uani 1 1 d . . . . .
Zn1 Zn 0.16257(12) 0.35048(13) 0.13768(4) 0.0267(2) Uani 1 1 d . . . . .
O1 O 0.3466(8) 0.2877(8) 0.1956(3) 0.0301(14) Uani 1 1 d . . . . .
O2 O 0.5401(8) 0.4889(8) 0.1713(3) 0.0330(14) Uani 1 1 d . . . . .
N1 N 0.7458(9) 0.4546(9) 0.2615(3) 0.0269(16) Uani 1 1 d . . . . .
H1A H 0.807483 0.438381 0.229218 0.040 Uiso 1 1 calc GR . . . .
H1B H 0.812420 0.425516 0.291623 0.040 Uiso 1 1 calc GR . . . .
H1C H 0.715974 0.562651 0.264354 0.040 Uiso 1 1 calc GR . . . .
N2 N 0.4335(11) 0.3152(11) 0.4715(3) 0.0353(18) Uani 1 1 d . . . . .
H2 H 0.480143 0.382614 0.496268 0.042 Uiso 1 1 calc R . . . .
N3 N 0.4337(11) 0.1139(11) 0.5415(3) 0.042(2) Uani 1 1 d . . . . .
H3A H 0.415070 0.011580 0.551941 0.051 Uiso 1 1 calc R . . . .
H3B H 0.468263 0.187012 0.566439 0.051 Uiso 1 1 calc R . . . .
N4 N 0.3567(12) 0.0451(11) 0.4503(3) 0.045(2) Uani 1 1 d . . . . .
H4A H 0.337551 0.072821 0.415030 0.054 Uiso 1 1 calc R . . . .
H4B H 0.341244 -0.057231 0.461169 0.054 Uiso 1 1 calc R . . . .
C1 C 0.4831(10) 0.3782(10) 0.2035(3) 0.0206(17) Uani 1 1 d . . . . .
C2 C 0.5806(9) 0.3497(11) 0.2603(3) 0.0206(16) Uani 1 1 d . . . . .
H2A H 0.614747 0.230957 0.262932 0.025 Uiso 1 1 calc R . . . .
C3 C 0.4573(11) 0.3917(10) 0.3106(3) 0.0235(17) Uani 1 1 d . . . . .
H3C H 0.350193 0.323968 0.306938 0.028 Uiso 1 1 calc R . . . .
H3D H 0.421773 0.508565 0.307082 0.028 Uiso 1 1 calc R . . . .
C4 C 0.5337(10) 0.3651(11) 0.3710(3) 0.0267(18) Uani 1 1 d . . . . .
H4C H 0.585589 0.253593 0.373718 0.032 Uiso 1 1 calc R . . . .
H4D H 0.627147 0.446802 0.378257 0.032 Uiso 1 1 calc R . . . .
C5 C 0.3875(13) 0.3841(14) 0.4152(4) 0.037(2) Uani 1 1 d . . . . .
H5A H 0.359797 0.502547 0.419506 0.045 Uiso 1 1 calc R . . . .
H5B H 0.280912 0.328152 0.401194 0.045 Uiso 1 1 calc R . . . .
C7 C 0.4093(11) 0.1586(14) 0.4874(3) 0.030(2) Uani 1 1 d . . . . .

loop_
_atom_site_aniso_label
_atom_site_aniso_U_11
_atom_site_aniso_U_22
_atom_site_aniso_U_33
_atom_site_aniso_U_23
_atom_site_aniso_U_13
_atom_site_aniso_U_12
Br1 0.0332(4) 0.0269(4) 0.0417(5) 0.0024(4) 0.0021(4) -0.0014(4)
Br2 0.0289(4) 0.0360(5) 0.0438(5) -0.0009(5) -0.0003(4) -0.0112(4)
Br3 0.0622(7) 0.0611(8) 0.0279(5) -0.0034(5) 0.0054(5) -0.0174(6)
Zn1 0.0262(5) 0.0284(5) 0.0256(5) 0.0025(4) -0.0051(4) -0.0029(4)
O1 0.029(3) 0.029(3) 0.032(3) 0.006(3) -0.015(3) -0.005(3)
O2 0.041(3) 0.033(3) 0.025(3) 0.008(3) -0.004(3) -0.003(3)
N1 0.022(3) 0.030(4) 0.028(4) 0.000(3) -0.004(3) -0.004(3)
N2 0.047(4) 0.040(5) 0.019(4) -0.002(3) -0.003(3) 0.004(4)
N3 0.062(5) 0.046(5) 0.019(4) 0.002(4) -0.003(4) 0.000(4)
N4 0.070(6) 0.036(5) 0.029(4) -0.006(4) -0.004(4) -0.001(4)
C1 0.024(4) 0.018(4) 0.020(4) -0.005(3) 0.002(3) 0.002(3)
C2 0.022(4) 0.020(4) 0.020(4) 0.004(3) 0.001(3) 0.004(3)
C3 0.021(4) 0.027(4) 0.023(4) 0.001(3) 0.001(4) 0.004(3)
C4 0.023(4) 0.031(5) 0.026(4) -0.001(4) 0.002(3) -0.002(4)
C5 0.043(5) 0.047(6) 0.022(4) 0.009(4) 0.006(4) 0.020(4)
C7 0.028(4) 0.046(6) 0.017(4) 0.000(4) 0.003(3) 0.014(4)

loop_
_atom_type_symbol
_atom_type_description
_atom_type_scat_dispersion_real
_atom_type_scat_dispersion_imag
_atom_type_scat_source
C C 0.0033 0.0016 'International Tables Vol C Tables 4.2.6.8 and 6.1.1.4'
H H 0.0000 0.0000 'International Tables Vol C Tables 4.2.6.8 and 6.1.1.4'
Br Br -0.2901 2.4595 'International Tables Vol C Tables 4.2.6.8 and 6.1.1.4'
N N 0.0061 0.0033 'International Tables Vol C Tables 4.2.6.8 and 6.1.1.4'
O O 0.0106 0.0060 'International Tables Vol C Tables 4.2.6.8 and 6.1.1.4'
Zn Zn 0.2839 1.4301 'International Tables Vol C Tables 4.2.6.8 and 6.1.1.4'

loop_
_geom_angle_atom_site_label_1
_geom_angle_atom_site_label_2
_geom_angle_atom_site_label_3
_geom_angle
_geom_angle_site_symmetry_1
_geom_angle_site_symmetry_3
_geom_angle_publ_flag
Br2 Zn1 Br1 106.11(5) . . ?
Br3 Zn1 Br1 114.86(6) . . ?
Br3 Zn1 Br2 109.33(5) . . ?
O1 Zn1 Br1 109.93(18) . . ?
O1 Zn1 Br2 100.04(18) . . ?
O1 Zn1 Br3 115.16(19) . . ?
C1 O1 Zn1 121.0(5) . . ?
H1A N1 H1B 109.5 . . ?
H1A N1 H1C 109.5 . . ?
H1B N1 H1C 109.5 . . ?
C2 N1 H1A 109.5 . . ?
C2 N1 H1B 109.5 . . ?
C2 N1 H1C 109.5 . . ?
C5 N2 H2 117.4 . . ?
C7 N2 H2 117.4 . . ?
C7 N2 C5 125.1(8) . . ?
H3A N3 H3B 120.0 . . ?
C7 N3 H3A 120.0 . . ?
C7 N3 H3B 120.0 . . ?
H4A N4 H4B 120.0 . . ?
C7 N4 H4A 120.0 . . ?
C7 N4 H4B 120.0 . . ?
O1 C1 C2 115.3(7) . . ?
O2 C1 O1 126.9(7) . . ?
O2 C1 C2 117.7(7) . . ?
N1 C2 C1 109.2(6) . . ?
N1 C2 H2A 108.8 . . ?
N1 C2 C3 111.4(6) . . ?
C1 C2 H2A 108.8 . . ?
C3 C2 C1 109.8(6) . . ?
C3 C2 H2A 108.8 . . ?
C2 C3 H3C 108.2 . . ?
C2 C3 H3D 108.2 . . ?
C2 C3 C4 116.4(6) . . ?
H3C C3 H3D 107.3 . . ?
C4 C3 H3C 108.2 . . ?
C4 C3 H3D 108.2 . . ?
C3 C4 H4C 109.7 . . ?
C3 C4 H4D 109.7 . . ?
H4C C4 H4D 108.2 . . ?
C5 C4 C3 109.8(6) . . ?
C5 C4 H4C 109.7 . . ?
C5 C4 H4D 109.7 . . ?
N2 C5 C4 113.7(7) . . ?
N2 C5 H5A 108.8 . . ?
N2 C5 H5B 108.8 . . ?
C4 C5 H5A 108.8 . . ?
C4 C5 H5B 108.8 . . ?
H5A C5 H5B 107.7 . . ?
N2 C7 N3 120.3(9) . . ?
N4 C7 N2 120.8(8) . . ?
N4 C7 N3 118.9(10) . . ?

loop_
_geom_bond_atom_site_label_1
_geom_bond_atom_site_label_2
_geom_bond_distance
_geom_bond_site_symmetry_2
_geom_bond_publ_flag
Br1 Zn1 2.4166(15) . ?
Br2 Zn1 2.3990(13) . ?
Br3 Zn1 2.3741(15) . ?
Zn1 O1 1.990(6) . ?
O1 C1 1.263(9) . ?
O2 C1 1.232(10) . ?
N1 H1A 0.8900 . ?
N1 H1B 0.8900 . ?
N1 H1C 0.8900 . ?
N1 C2 1.493(10) . ?
N2 H2 0.8600 . ?
N2 C5 1.459(10) . ?
N2 C7 1.311(13) . ?
N3 H3A 0.8600 . ?
N3 H3B 0.8600 . ?
N3 C7 1.320(11) . ?
N4 H4A 0.8600 . ?
N4 H4B 0.8600 . ?
N4 C7 1.308(12) . ?
C1 C2 1.525(10) . ?
C2 H2A 0.9800 . ?
C2 C3 1.525(10) . ?
C3 H3C 0.9700 . ?
C3 H3D 0.9700 . ?
C3 C4 1.529(11) . ?
C4 H4C 0.9700 . ?
C4 H4D 0.9700 . ?
C4 C5 1.509(11) . ?
C5 H5A 0.9700 . ?
C5 H5B 0.9700 . ?

loop_
_geom_hbond_atom_site_label_D
_geom_hbond_atom_site_label_H
_geom_hbond_atom_site_label_A
_geom_hbond_distance_DH
_geom_hbond_distance_HA
_geom_hbond_distance_DA
_geom_hbond_angle_DHA
_geom_hbond_site_symmetry_A
_geom_hbond_publ_flag
N1 H1A Br1 0.89 2.79 3.498(7) 137.0 1_655 yes
N1 H1A Br2 0.89 2.93 3.638(7) 137.2 1_655 yes
N1 H1B Br1 0.89 2.86 3.573(7) 137.7 3_645 yes
N1 H1B Br2 0.89 2.83 3.378(6) 121.0 3_655 yes
N1 H1C O1 0.89 2.07 2.913(9) 157.6 3_655 yes
N2 H2 Br3 0.86 3.13 3.623(8) 118.4 4_565 yes
N3 H3A Br2 0.86 3.07 3.626(8) 124.8 4 yes
N3 H3A Br3 0.86 2.88 3.666(9) 153.3 4 yes
N3 H3B Br1 0.86 2.65 3.460(8) 158.3 4_565 yes
N4 H4A O2 0.86 2.30 2.961(10) 133.5 3_645 yes
N4 H4B Br3 0.86 2.83 3.623(9) 155.0 4 yes

loop_
_geom_torsion_atom_site_label_1
_geom_torsion_atom_site_label_2
_geom_torsion_atom_site_label_3
_geom_torsion_atom_site_label_4
_geom_torsion
_geom_torsion_site_symmetry_1
_geom_torsion_site_symmetry_2
_geom_torsion_site_symmetry_3
_geom_torsion_site_symmetry_4
_geom_torsion_publ_flag
Zn1 O1 C1 O2 -16.0(11) . . . . ?
Zn1 O1 C1 C2 161.3(5) . . . . ?
O1 C1 C2 N1 175.5(6) . . . . ?
O1 C1 C2 C3 -62.0(9) . . . . ?
O2 C1 C2 N1 -6.9(10) . . . . ?
O2 C1 C2 C3 115.6(8) . . . . ?
N1 C2 C3 C4 -60.4(9) . . . . ?
C1 C2 C3 C4 178.4(7) . . . . ?
C2 C3 C4 C5 -170.6(8) . . . . ?
C3 C4 C5 N2 163.5(8) . . . . ?
C5 N2 C7 N3 -171.2(8) . . . . ?
C5 N2 C7 N4 7.2(14) . . . . ?
C7 N2 C5 C4 -87.3(11) . . . . ?
